data_7237268
loop_
_publ_author_name
'Zhang, Jun'
'Huang, Yike'
'Yue, Dan'
'Cui, Yuanjing'
'Yang, Yu'
'Qian, Guodong'

_publ_section_title
;
 A luminescent turn-up metal--organic framework sensor for tryptophan
 based on singlet--singlet F\"orster energy transfer
;
_journal_issue 31
_journal_name_full 'Journal of Materials Chemistry B'
_journal_page_first 5174
_journal_paper_doi 10.1039/C8TB01592A
_journal_volume 6
_journal_year 2018
_chemical_formula_sum 'C13 H0 N O5 Zn'
_chemical_formula_weight 315.51
_space_group_crystal_system monoclinic
_space_group_IT_number 14
_space_group_name_Hall '-P 2yn'
_space_group_name_H-M_alt 'P 1 21/n 1'
_audit_creation_method SHELXL-2013
_audit_update_record
;
2017-08-06 deposited with the CCDC.
2018-07-17 downloaded from the CCDC.
;
_cell_angle_alpha 90
_cell_angle_beta 100.155(2)
_cell_angle_gamma 90
_cell_formula_units_Z 4
_cell_length_a 6.4995(2)
_cell_length_b 18.1405(5)
_cell_length_c 10.6050(3)
_cell_measurement_reflns_used 9988
_cell_measurement_temperature 293(2)
_cell_measurement_theta_max 25.9975
_cell_measurement_theta_min 2.251
_cell_volume 1230.79(6)
_computing_cell_refinement 'Bruker SMART'
_computing_data_collection 'Bruker SMART'
_computing_data_reduction 'Bruker SAINT'
_computing_molecular_graphics 'Bruker SHELXTL'
_computing_publication_material 'Bruker SHELXTL'
_computing_structure_refinement 'SHELXL-2013 (Sheldrick, 2013)'
_computing_structure_solution 'Bruker SHELXTL'
_diffrn_ambient_temperature 293(2)
_diffrn_measured_fraction_theta_full 1.000
_diffrn_measured_fraction_theta_max 0.997
_diffrn_measurement_device_type 'CCD area detector'
_diffrn_measurement_method 'phi and omega scans'
_diffrn_radiation_type MoK\a
_diffrn_radiation_wavelength 0.71073
_diffrn_reflns_av_R_equivalents 0.0275
_diffrn_reflns_av_unetI/netI 0.0137
_diffrn_reflns_Laue_measured_fraction_full 1.000
_diffrn_reflns_Laue_measured_fraction_max 0.997
_diffrn_reflns_limit_h_max 8
_diffrn_reflns_limit_h_min -8
_diffrn_reflns_limit_k_max 22
_diffrn_reflns_limit_k_min -22
_diffrn_reflns_limit_l_max 13
_diffrn_reflns_limit_l_min -12
_diffrn_reflns_number 25915
_diffrn_reflns_point_group_measured_fraction_full 1.000
_diffrn_reflns_point_group_measured_fraction_max 0.997
_diffrn_reflns_theta_full 25.242
_diffrn_reflns_theta_max 26.091
_diffrn_reflns_theta_min 2.245
_exptl_absorpt_coefficient_mu 2.012
_exptl_crystal_colour Yellow
_exptl_crystal_density_diffrn 1.703
_exptl_crystal_description Prism
_exptl_crystal_F_000 620
_refine_diff_density_max 0.764
_refine_diff_density_min -0.252
_refine_diff_density_rms 0.102
_refine_ls_extinction_method none
_refine_ls_goodness_of_fit_ref 1.212
_refine_ls_hydrogen_treatment undef
_refine_ls_matrix_type full
_refine_ls_number_parameters 181
_refine_ls_number_reflns 2422
_refine_ls_number_restraints 0
_refine_ls_restrained_S_all 1.212
_refine_ls_R_factor_all 0.0412
_refine_ls_R_factor_gt 0.0359
_refine_ls_shift/su_max 0.000
_refine_ls_shift/su_mean 0.000
_refine_ls_structure_factor_coef Fsqd
_refine_ls_weighting_details
;
 w=1/[\s^2^(Fo^2^)+(0.1000P)^2^]
 where P=(Fo^2^+2Fc^2^)/3
;
_refine_ls_weighting_scheme calc
_refine_ls_wR_factor_gt 0.1340
_refine_ls_wR_factor_ref 0.1387
_reflns_Friedel_coverage 0.000
_reflns_number_gt 2146
_reflns_number_total 2422
_reflns_threshold_expression 'I > 2\s(I)'
_cod_data_source_file c8tb01592a2.cif
_cod_data_source_block ZJU-108
_cod_original_sg_symbol_H-M 'P 21/n'
_cod_database_code 7237268
_shelx_space_group_comment
;
The symmetry employed for this shelxl refinement is uniquely defined
by the following loop, which should always be used as a source of
symmetry information in preference to the above space-group names.
They are only intended as comments.
;
_shelxl_version_number 2013-2

loop_
_space_group_symop_operation_xyz
'x, y, z'
'-x+1/2, y+1/2, -z+1/2'
'-x, -y, -z'
'x-1/2, -y-1/2, z-1/2'

loop_
_atom_site_label
_atom_site_type_symbol
_atom_site_fract_x
_atom_site_fract_y
_atom_site_fract_z
_atom_site_U_iso_or_equiv
_atom_site_adp_type
_atom_site_occupancy
_atom_site_site_symmetry_order
_atom_site_calc_flag
Zn1 Zn 1.14072(5) 0.05526(2) 0.19239(3) 0.02278(19) Uani 1 1 d
O2 O 0.9626(3) 0.14096(12) 0.1467(2) 0.0331(5) Uani 1 1 d
O4 O 1.2617(4) 0.03914(13) 0.0348(2) 0.0336(5) Uani 1 1 d
O5 O 0.5362(4) 0.48353(12) 0.2387(2) 0.0428(6) Uani 1 1 d
O14 O 0.6543(3) 0.09739(11) 0.0495(2) 0.0341(6) Uani 1 1 d
O17 O 0.2376(5) 0.42657(14) 0.2389(3) 0.0505(7) Uani 1 1 d
N3 N -0.1217(4) 0.39887(15) -0.1808(2) 0.0268(6) Uani 1 1 d
C1 C 0.0552(6) 0.43814(16) -0.1453(4) 0.0306(8) Uani 1 1 d
C2 C 0.2240(5) 0.41169(17) -0.0615(3) 0.0315(7) Uani 1 1 d
C3 C -0.1289(5) 0.33044(16) -0.1319(3) 0.0317(7) Uani 1 1 d
C7 C 0.7672(5) 0.14683(16) 0.1055(3) 0.0251(6) Uani 1 1 d
C9A C 0.4830(4) 0.24265(15) 0.0605(3) 0.0238(6) Uani 1 1 d
C10 C 0.0349(5) 0.30046(16) -0.0454(3) 0.0302(7) Uani 1 1 d
C11 C 0.6773(5) 0.22082(15) 0.1269(3) 0.0242(6) Uani 1 1 d
C12 C 0.4026(4) 0.31228(15) 0.0799(3) 0.0237(6) Uani 1 1 d
C13 C 0.2147(5) 0.34114(16) -0.0075(3) 0.0244(6) Uani 1 1 d
C14 C 0.5139(5) 0.35786(16) 0.1755(3) 0.0287(7) Uani 1 1 d
C15 C 0.7103(6) 0.33733(17) 0.2383(3) 0.0328(7) Uani 1 1 d
C16 C 0.4185(6) 0.42666(17) 0.2188(3) 0.0327(8) Uani 1 1 d
C18 C 0.7927(5) 0.26976(17) 0.2145(3) 0.0325(7) Uani 1 1 d

loop_
_atom_site_aniso_label
_atom_site_aniso_U_11
_atom_site_aniso_U_22
_atom_site_aniso_U_33
_atom_site_aniso_U_23
_atom_site_aniso_U_13
_atom_site_aniso_U_12
Zn1 0.0196(3) 0.0188(3) 0.0285(3) -0.00047(12) -0.00001(17) 0.00006(11)
O2 0.0223(11) 0.0234(11) 0.0511(15) 0.0034(10) -0.0001(10) 0.0068(9)
O4 0.0363(13) 0.0345(11) 0.0309(12) -0.0027(10) 0.0089(10) 0.0076(10)
O5 0.0472(15) 0.0252(12) 0.0550(16) -0.0090(11) 0.0062(13) 0.0050(11)
O14 0.0287(12) 0.0254(11) 0.0471(14) -0.0105(10) 0.0038(10) 0.0017(9)
O17 0.0450(17) 0.0422(14) 0.0669(19) -0.0130(14) 0.0167(15) 0.0116(13)
N3 0.0225(13) 0.0260(14) 0.0302(14) 0.0049(10) -0.0001(11) 0.0037(10)
C1 0.0301(18) 0.0232(15) 0.0351(18) 0.0027(12) -0.0032(15) -0.0001(12)
C2 0.0277(17) 0.0274(16) 0.0360(17) 0.0018(14) -0.0038(13) -0.0041(13)
C3 0.0244(16) 0.0258(15) 0.043(2) 0.0060(14) 0.0007(14) -0.0022(12)
C7 0.0269(16) 0.0228(14) 0.0262(15) 0.0044(12) 0.0066(12) 0.0055(12)
C9A 0.0225(15) 0.0221(13) 0.0262(16) 0.0002(11) 0.0023(12) 0.0013(11)
C10 0.0254(16) 0.0246(15) 0.0398(18) 0.0055(13) 0.0033(13) 0.0011(12)
C11 0.0301(16) 0.0185(13) 0.0234(14) -0.0013(11) 0.0035(12) 0.0048(12)
C12 0.0231(15) 0.0215(13) 0.0254(15) 0.0015(11) 0.0007(12) 0.0040(11)
C13 0.0264(16) 0.0219(14) 0.0236(14) 0.0011(11) 0.0007(12) 0.0069(12)
C14 0.0348(17) 0.0222(15) 0.0265(15) 0.0011(12) -0.0020(13) 0.0081(13)
C15 0.0343(18) 0.0259(15) 0.0338(17) -0.0057(13) -0.0058(14) 0.0055(13)
C16 0.043(2) 0.0266(16) 0.0254(16) -0.0026(13) -0.0026(14) 0.0123(15)
C18 0.0303(17) 0.0290(16) 0.0338(18) -0.0032(13) -0.0061(14) 0.0079(13)

loop_
_atom_type_symbol
_atom_type_description
_atom_type_scat_dispersion_real
_atom_type_scat_dispersion_imag
_atom_type_scat_source
C C 0.0033 0.0016 'International Tables Vol C Tables 4.2.6.8 and 6.1.1.4'
H H 0.0000 0.0000 'International Tables Vol C Tables 4.2.6.8 and 6.1.1.4'
N N 0.0061 0.0033 'International Tables Vol C Tables 4.2.6.8 and 6.1.1.4'
O O 0.0106 0.0060 'International Tables Vol C Tables 4.2.6.8 and 6.1.1.4'
Zn Zn 0.2839 1.4301 'International Tables Vol C Tables 4.2.6.8 and 6.1.1.4'

loop_
_geom_angle_atom_site_label_1
_geom_angle_atom_site_label_2
_geom_angle_atom_site_label_3
_geom_angle
_geom_angle_site_symmetry_1
_geom_angle_site_symmetry_3
O2 Zn1 O5 105.11(10) . 2_645
O2 Zn1 O4 102.34(10) . .
O5 Zn1 O4 124.06(11) 2_645 .
O2 Zn1 N3 100.72(10) . 4_766
O5 Zn1 N3 116.78(10) 2_645 4_766
O4 Zn1 N3 104.40(10) . 4_766
O2 Zn1 C16 134.02(11) . 2_645
O5 Zn1 C16 29.02(12) 2_645 2_645
O4 Zn1 C16 106.35(11) . 2_645
N3 Zn1 C16 105.88(11) 4_766 2_645
C7 O2 Zn1 131.7(2) . .
C16 O5 Zn1 102.9(2) . 2_655
C1 N3 C3 117.7(3) . .
C1 N3 Zn1 118.5(2) . 4_465
C3 N3 Zn1 123.8(2) . 4_465
N3 C1 C2 122.8(3) . .
C1 C2 C13 119.6(3) . .
N3 C3 C10 122.7(3) . .
O14 C7 O2 125.0(3) . .
O14 C7 C11 120.4(3) . .
O2 C7 C11 114.6(3) . .
C11 C9A C12 120.9(3) . .
C13 C10 C3 119.6(3) . .
C9A C11 C18 119.1(3) . .
C9A C11 C7 121.5(3) . .
C18 C11 C7 119.4(3) . .
C9A C12 C14 118.7(3) . .
C9A C12 C13 120.9(3) . .
C14 C12 C13 120.2(2) . .
C10 C13 C2 117.6(3) . .
C10 C13 C12 123.5(3) . .
C2 C13 C12 118.8(3) . .
C15 C14 C12 120.2(3) . .
C15 C14 C16 118.2(3) . .
C12 C14 C16 121.5(3) . .
C18 C15 C14 120.4(3) . .
O17 C16 O5 122.3(3) . .
O17 C16 C14 120.7(3) . .
O5 C16 C14 117.0(3) . .
O17 C16 Zn1 74.25(19) . 2_655
O5 C16 Zn1 48.04(16) . 2_655
C14 C16 Zn1 164.5(3) . 2_655
C15 C18 C11 120.3(3) . .

loop_
_geom_bond_atom_site_label_1
_geom_bond_atom_site_label_2
_geom_bond_distance
_geom_bond_site_symmetry_2
Zn1 O2 1.948(2) .
Zn1 O5 1.961(2) 2_645
Zn1 O4 1.990(2) .
Zn1 N3 2.038(2) 4_766
Zn1 C16 2.570(3) 2_645
O2 C7 1.273(4) .
O5 C16 1.279(4) .
O5 Zn1 1.961(2) 2_655
O14 C7 1.242(4) .
O17 C16 1.231(5) .
N3 C1 1.349(4) .
N3 C3 1.349(4) .
N3 Zn1 2.038(2) 4_465
C1 C2 1.371(5) .
C2 C13 1.408(4) .
C3 C10 1.388(4) .
C7 C11 1.497(4) .
C9A C11 1.390(4) .
C9A C12 1.396(4) .
C10 C13 1.380(4) .
C11 C18 1.403(4) .
C12 C14 1.405(4) .
C12 C13 1.492(4) .
C14 C15 1.383(5) .
C14 C16 1.501(4) .
C15 C18 1.379(5) .
C16 Zn1 2.570(3) 2_655

loop_
_geom_torsion_atom_site_label_1
_geom_torsion_atom_site_label_2
_geom_torsion_atom_site_label_3
_geom_torsion_atom_site_label_4
_geom_torsion
_geom_torsion_site_symmetry_1
_geom_torsion_site_symmetry_4
C3 N3 C1 C2 -0.8(5) . .
Zn1 N3 C1 C2 -179.4(3) 4_465 .
N3 C1 C2 C13 -1.0(6) . .
C1 N3 C3 C10 1.6(5) . .
Zn1 N3 C3 C10 -179.9(3) 4_465 .
Zn1 O2 C7 O14 -22.6(5) . .
Zn1 O2 C7 C11 158.6(2) . .
N3 C3 C10 C13 -0.6(5) . .
C12 C9A C11 C18 0.1(5) . .
C12 C9A C11 C7 -178.9(3) . .
O14 C7 C11 C9A -15.6(4) . .
O2 C7 C11 C9A 163.3(3) . .
O14 C7 C11 C18 165.4(3) . .
O2 C7 C11 C18 -15.8(4) . .
C11 C9A C12 C14 -5.1(5) . .
C11 C9A C12 C13 168.6(3) . .
C3 C10 C13 C2 -1.2(5) . .
C3 C10 C13 C12 -176.9(3) . .
C1 C2 C13 C10 1.9(5) . .
C1 C2 C13 C12 177.9(3) . .
C9A C12 C13 C10 46.9(5) . .
C14 C12 C13 C10 -139.5(3) . .
C9A C12 C13 C2 -128.8(3) . .
C14 C12 C13 C2 44.8(4) . .
C9A C12 C14 C15 7.4(5) . .
C13 C12 C14 C15 -166.4(3) . .
C9A C12 C14 C16 -168.2(3) . .
C13 C12 C14 C16 18.1(5) . .
C12 C14 C15 C18 -4.6(5) . .
C16 C14 C15 C18 171.1(3) . .
Zn1 O5 C16 O17 2.1(4) 2_655 .
Zn1 O5 C16 C14 -174.9(2) 2_655 .
C15 C14 C16 O17 -131.6(4) . .
C12 C14 C16 O17 44.0(5) . .
C15 C14 C16 O5 45.5(5) . .
C12 C14 C16 O5 -138.9(3) . .
C15 C14 C16 Zn1 31.1(11) . 2_655
C12 C14 C16 Zn1 -153.3(7) . 2_655
C14 C15 C18 C11 -0.5(6) . .
C9A C11 C18 C15 2.8(5) . .
C7 C11 C18 C15 -178.2(3) . .
